data_4511944
loop_
_publ_author_name
'Wharmby, Michael T.'
'Snoyek, Malte'
'Rhauderwiek, Timo'
'Ritter, Knut'
'Stock, Norbert'

_publ_section_title
;
 Group 13 Metal Carboxylates: Using Molecular Clusters As Hybrid Building
 Units in a MIL-53 Type Framework
;
_journal_issue 10
_journal_name_full 'Crystal Growth &amp; Design'
_journal_page_first 5310
_journal_paper_doi 10.1021/cg501189n
_journal_volume 14
_journal_year 2014
_chemical_formula_moiety 'C16 Al3 N2 O17, 4(O)'
_chemical_formula_sum 'C16 Al3 N2 O21'
_chemical_formula_weight 637.118714
_space_group_IT_number 15
_symmetry_cell_setting monoclinic
_symmetry_space_group_name_Hall '-C 2yc'
_symmetry_space_group_name_H-M 'C 1 2/c 1'
_cell_angle_alpha 90
_cell_angle_beta 109.266(3)
_cell_angle_gamma 90
_cell_formula_units_Z 4
_cell_length_a 37.1330(13)
_cell_length_b 11.5278(4)
_cell_length_c 6.51553(18)
_cell_measurement_temperature 100
_cell_volume 2632.85(16)
_diffrn_ambient_temperature 100
_diffrn_measurement_device_type 'P08, PETRA III, DESY, Hamburg, Germany'
_diffrn_radiation_probe x-ray
_diffrn_radiation_type synchrotron
_diffrn_radiation_wavelength 0.827164
_exptl_crystal_density_diffrn 1.607
_exptl_crystal_density_meas ?
_exptl_crystal_density_method 'Not measured'
_pd_char_colour white
_pd_meas_number_of_points 7901
_pd_proc_2theta_range_inc 0.005
_pd_proc_2theta_range_max 41.00018
_pd_proc_2theta_range_min 1.50018
_pd_proc_ls_prof_R_factor 0.0492
_pd_proc_ls_prof_wR_expected 0.0620
_pd_proc_ls_prof_wR_factor 0.0680
_refine_ls_goodness_of_fit_all 1.09523
_refine_ls_number_parameters 84
_refine_ls_number_restraints 37
_refine_ls_R_I_factor 0.0300
_refine_ls_shift/su_max 0.001
_reflns_d_resolution_high 17.52673
_reflns_d_resolution_low 1.16745
_reflns_number_total 870
_cod_data_source_file cg501189n_si_002.cif
_cod_data_source_block AlPTC1
_cod_depositor_comments
;Adding full bibliography for 4511941--4511944.cif.

The following automatic conversions were performed:

'_exptl_crystal_density_meas' value 'Not measured' was changed to '?'
- the value is perceived as not measured.

Automatic conversion script
Id: cif_fix_values 3008 2015-01-20 13:52:24Z robertas 
;
_cod_original_cell_volume 2632.85(15)
_cod_original_sg_symbol_H-M 'C 2/c'
_cod_database_code 4511944

loop_
_symmetry_equiv_pos_as_xyz
'x, y, z '
'-x, y, -z+1/2 '
'x, -y, z+1/2 '
'-x, -y, -z '
'x+1/2, y+1/2, z '
'-x+1/2, y+1/2, -z+1/2 '
'x+1/2, -y+1/2, z+1/2 '
'-x+1/2, -y+1/2, -z '

loop_
_atom_site_label
_atom_site_type_symbol
_atom_site_symmetry_multiplicity
_atom_site_fract_x
_atom_site_fract_y
_atom_site_fract_z
_atom_site_occupancy
_atom_site_B_iso_or_equiv
Al1 Al 0 0.2209(4) 0.2837(10) 0.571(2) 1 0.65(15)
Al2 Al 0 0 0 0 1 0.65(15)
O1 O 0 0.1941(6) 0.3948(18) 0.354(4) 1 0.65(15)
O2 O 0 0.1359(6) 0.4508(17) 0.091(4) 1 0.65(15)
O3 O 0 0.2268(6) 0.1698(17) 0.810(4) 1 0.65(15)
O4 O 0 0.1959(6) 0.027(2) 0.919(4) 1 0.65(15)
O5 O 0 0.0348(6) 0.1247(18) 0.128(3) 1 0.65(15)
O6 O 0 0.0423(6) 0.0939(19) 0.495(3) 1 0.65(15)
O7 O 0 0.2295(6) 0.1784(17) 0.382(3) 1 0.65(15)
O8 O 0 0.2257(6) 0.3955(16) 0.799(4) 1 0.65(15)
O9 O 0 0 -0.076(2) 0.25 1 0.65(15)
N1 N 0 0.1666(8) 0.248(2) 0.502(5) 1 0.65(15)
C1 C 0 0.1585(10) 0.401(3) 0.252(5) 1 0.65(15)
C2 C 0 0.1417(10) 0.296(3) 0.326(6) 1 0.65(15)
C3 C 0 0.1028(10) 0.256(3) 0.265(6) 1 0.65(15)
C4 C 0 0.0928(10) 0.185(3) 0.410(6) 1 0.65(15)
C5 C 0 0.1210(10) 0.128(3) 0.581(6) 1 0.65(15)
C6 C 0 0.1594(10) 0.158(3) 0.621(6) 1 0.65(15)
C7 C 0 0.1950(10) 0.113(3) 0.798(6) 1 0.65(15)
C8 C 0 0.0527(9) 0.131(3) 0.336(6) 1 0.65(15)
O101 O 0 0.0531(6) 0.510(2) 0.868(5) 1 7.2(7)
O102 O 0 0.0153(7) 0.3437(18) 0.649(4) 1 7.2(7)

loop_
_geom_angle_atom_site_label_1
_geom_angle_atom_site_label_2
_geom_angle_atom_site_label_3
_geom_angle
_geom_angle_site_symmetry_1
_geom_angle_site_symmetry_2
_geom_angle_site_symmetry_3
O7 Al1 O7 83.2(11) 1_555 1_555 8_556
O1 Al1 O7 96.4(11) 1_555 1_555 1_555
O1 Al1 O7 102.3(11) 1_555 1_555 8_556
O8 Al1 O1 90.8(10) 1_555 1_555 1_555
O8 Al1 O7 165.6(12) 1_555 1_555 1_555
O8 Al1 O7 83.1(11) 1_555 1_555 8_556
N1 Al1 O8 98.1(14) 1_555 1_555 1_555
N1 Al1 O1 74.0(12) 1_555 1_555 1_555
N1 Al1 O7 95.9(13) 1_555 1_555 1_555
N1 Al1 O7 176.2(13) 1_555 1_555 8_556
O3 Al1 N1 83.2(12) 1_555 1_555 1_555
O3 Al1 O8 83.1(10) 1_555 1_555 1_555
O3 Al1 O1 155.3(13) 1_555 1_555 1_555
O3 Al1 O7 95.2(11) 1_555 1_555 1_555
O3 Al1 O7 100.6(10) 1_555 1_555 8_556
O9 Al2 O9 180.000 3_554 1_555 1_555
O6 Al2 O9 89.2(8) 2_555 1_555 3_554
O6 Al2 O9 90.8(8) 2_555 1_555 1_555
O6 Al2 O6 180.000 3_554 1_555 2_555
O6 Al2 O9 90.8(8) 3_554 1_555 3_554
O6 Al2 O9 89.2(8) 3_554 1_555 1_555
O5 Al2 O6 90.5(9) 4_555 1_555 3_554
O5 Al2 O6 89.5(9) 4_555 1_555 2_555
O5 Al2 O9 99.5(9) 4_555 1_555 3_554
O5 Al2 O9 80.5(9) 4_555 1_555 1_555
O5 Al2 O5 180.000 1_555 1_555 4_555
O5 Al2 O6 89.5(9) 1_555 1_555 3_554
O5 Al2 O6 90.5(9) 1_555 1_555 2_555
O5 Al2 O9 80.5(9) 1_555 1_555 3_554
O5 Al2 O9 99.5(9) 1_555 1_555 1_555
Al1 O1 C1 128(2) 1_555 1_555 1_555
Al1 O3 C7 114.2(19) 1_555 1_555 1_555
Al2 O5 C8 122(2) 1_555 1_555 1_555
Al2 O6 C8 131.6(19) 2_555 1_555 1_555
Al1 O7 Al1 96.8(11) 1_555 1_555 8_556
Al2 O9 Al2 123.7(16) 2_555 1_555 1_555
C6 N1 C2 126(3) 1_555 1_555 1_555
Al1 N1 C6 114(2) 1_555 1_555 1_555
Al1 N1 C2 119(3) 1_555 1_555 1_555
O1 C1 O2 140(4) 1_555 1_555 1_555
C2 C1 O1 105(3) 1_555 1_555 1_555
C2 C1 O2 114(3) 1_555 1_555 1_555
C3 C2 N1 117(3) 1_555 1_555 1_555
C1 C2 C3 131(3) 1_555 1_555 1_555
C1 C2 N1 111(3) 1_555 1_555 1_555
C2 C3 C4 118(3) 1_555 1_555 1_555
C5 C4 C3 121(3) 1_555 1_555 1_555
C8 C4 C5 117(3) 1_555 1_555 1_555
C8 C4 C3 118(3) 1_555 1_555 1_555
C4 C5 C6 118(3) 1_555 1_555 1_555
C5 C6 N1 117(3) 1_555 1_555 1_555
C7 C6 C5 129(3) 1_555 1_555 1_555
C7 C6 N1 114(3) 1_555 1_555 1_555
O3 C7 O4 121(3) 1_555 1_555 1_555
C6 C7 O3 114(3) 1_555 1_555 1_555
C6 C7 O4 125(3) 1_555 1_555 1_555
O5 C8 O6 129(3) 1_555 1_555 1_555
C4 C8 O5 117(3) 1_555 1_555 1_555
C4 C8 O6 113(3) 1_555 1_555 1_555

loop_
_geom_bond_atom_site_label_1
_geom_bond_atom_site_label_2
_geom_bond_distance
_geom_bond_site_symmetry_1
_geom_bond_site_symmetry_2
Al1 O7 1.82(3) 1_555 8_556
Al1 O7 1.83(3) 1_555 1_555
Al1 O1 1.92(2) 1_555 1_555
Al1 O8 1.93(3) 1_555 1_555
Al1 N1 1.96(3) 1_555 1_555
Al1 O3 1.99(3) 1_555 1_555
Al2 O9 1.847(13) 1_555 1_555
Al2 O9 1.847(13) 1_555 3_554
Al2 O6 1.92(2) 1_555 2_555
Al2 O6 1.92(2) 1_555 3_554
Al2 O5 1.93(2) 1_555 4_555
Al2 O5 1.93(2) 1_555 1_555
O1 C1 1.27(4) 1_555 1_555
O1 Al1 1.92(2) 1_555 1_555
O2 C1 1.24(4) 1_555 1_555
O3 C7 1.33(4) 1_555 1_555
O3 Al1 1.99(3) 1_555 1_555
O4 C7 1.26(4) 1_555 1_555
O5 C8 1.30(4) 1_555 1_555
O5 Al2 1.93(2) 1_555 1_555
O6 C8 1.29(5) 1_555 1_555
O6 Al2 1.92(2) 1_555 2_555
O7 Al1 1.82(3) 1_555 8_556
O7 Al1 1.83(3) 1_555 1_555
O8 Al1 1.93(3) 1_555 1_555
O9 Al2 1.847(13) 1_555 1_555
O9 Al2 1.847(13) 1_555 2_555
N1 C2 1.33(4) 1_555 1_555
N1 C6 1.38(5) 1_555 1_555
N1 Al1 1.96(3) 1_555 1_555
C1 O2 1.24(4) 1_555 1_555
C1 O1 1.27(4) 1_555 1_555
C1 C2 1.51(5) 1_555 1_555
C2 N1 1.33(4) 1_555 1_555
C2 C3 1.44(5) 1_555 1_555
C2 C1 1.51(5) 1_555 1_555
C3 C4 1.39(6) 1_555 1_555
C3 C2 1.44(5) 1_555 1_555
C4 C3 1.39(6) 1_555 1_555
C4 C5 1.42(5) 1_555 1_555
C4 C8 1.54(5) 1_555 1_555
C5 C6 1.41(5) 1_555 1_555
C5 C4 1.42(5) 1_555 1_555
C6 N1 1.38(5) 1_555 1_555
C6 C5 1.41(5) 1_555 1_555
C6 C7 1.53(4) 1_555 1_555
C7 O4 1.26(4) 1_555 1_555
C7 O3 1.33(4) 1_555 1_555
C7 C6 1.53(4) 1_555 1_555
C8 O6 1.29(5) 1_555 1_555
C8 O5 1.30(4) 1_555 1_555
C8 C4 1.54(5) 1_555 1_555
